data_4103717
loop_
_publ_author_name
'Rosanna A. D. Soriaga'
'Jennifer M. Nguyen'
'Thomas A. Albright'
'David M. Hoffman'

_publ_section_title
;
 Diamagnetic Group 6 Tetrakis(di-tert-butylketimido)metal(IV) Complexes
;
_journal_name_full 'Journal of the American Chemical Society'
_journal_page_first 18014
_journal_page_last 18016
_journal_paper_doi 10.1021/ja108265y
_journal_volume 132
_journal_year 2010
_chemical_formula_sum 'C36 H72 Mo N4'
_chemical_formula_weight 656.92
_chemical_name_systematic
; 
 ? 
;
_space_group_IT_number 52
_symmetry_cell_setting orthorhombic
_symmetry_space_group_name_Hall '-P 2a 2bc'
_symmetry_space_group_name_H-M 'P n n a'
_atom_sites_solution_hydrogens geom
_atom_sites_solution_primary direct
_atom_sites_solution_secondary difmap
_audit_creation_method SHELXL-97
_cell_angle_alpha 90.00
_cell_angle_beta 90.00
_cell_angle_gamma 90.00
_cell_formula_units_Z 4
_cell_length_a 16.5902(8)
_cell_length_b 15.6242(8)
_cell_length_c 15.5439(8)
_cell_measurement_reflns_used 6923
_cell_measurement_temperature 223(2)
_cell_measurement_theta_max 25.13
_cell_measurement_theta_min 1.80
_cell_volume 4029.1(4)
_computing_cell_refinement 'SAINT v7.12A (Bruker-Nonius, 2004)'
_computing_data_collection 'APEX2 v1.0-27 (Bruker-Nonius, 2005)'
_computing_data_reduction 'SAINT v7.12A (Bruker-Nonius, 2004)'
_computing_structure_refinement 'SHELXL v6.12 (G.M. Sheldrick, 2001)'
_computing_structure_solution 'SHELXS v6.12 (G.M. Sheldrick, 2001)'
_diffrn_ambient_temperature 223(2)
_diffrn_detector_area_resol_mean 4K
_diffrn_measured_fraction_theta_full 1.000
_diffrn_measured_fraction_theta_max 1.000
_diffrn_measurement_device_type 'Bruker-Nonius APEX II CCD'
_diffrn_measurement_method CCD
_diffrn_radiation_monochromator graphite
_diffrn_radiation_source 'fine-focus sealed tube'
_diffrn_radiation_type MoK\a
_diffrn_radiation_wavelength 0.71073
_diffrn_reflns_av_R_equivalents 0.0422
_diffrn_reflns_av_sigmaI/netI 0.0230
_diffrn_reflns_limit_h_max 19
_diffrn_reflns_limit_h_min 0
_diffrn_reflns_limit_k_max 18
_diffrn_reflns_limit_k_min 0
_diffrn_reflns_limit_l_max 18
_diffrn_reflns_limit_l_min 0
_diffrn_reflns_number 20806
_diffrn_reflns_theta_full 25.13
_diffrn_reflns_theta_max 25.13
_diffrn_reflns_theta_min 1.80
_diffrn_standards_decay_% 0.0
_exptl_absorpt_coefficient_mu 0.351
_exptl_absorpt_correction_T_max 0.9894
_exptl_absorpt_correction_T_min 0.8016
_exptl_absorpt_correction_type empirical
_exptl_crystal_colour Blue
_exptl_crystal_density_diffrn 1.083
_exptl_crystal_density_method 'not measured'
_exptl_crystal_description 'diamond column'
_exptl_crystal_F_000 1432
_exptl_crystal_size_max 0.40
_exptl_crystal_size_mid 0.15
_exptl_crystal_size_min 0.10
_refine_diff_density_max 0.378
_refine_diff_density_min -0.389
_refine_diff_density_rms 0.052
_refine_ls_extinction_method none
_refine_ls_goodness_of_fit_ref 0.987
_refine_ls_hydrogen_treatment noref
_refine_ls_matrix_type full
_refine_ls_number_parameters 158
_refine_ls_number_reflns 3606
_refine_ls_number_restraints 6
_refine_ls_restrained_S_all 0.987
_refine_ls_R_factor_all 0.0547
_refine_ls_R_factor_gt 0.0303
_refine_ls_shift/su_max 0.260
_refine_ls_shift/su_mean 0.025
_refine_ls_structure_factor_coef Fsqd
_refine_ls_weighting_details 'calc w=1/[\s^2^(Fo^2^)+(0.0456P)^2^+3.3894P] where P=(Fo^2^+2Fc^2^)/3'
_refine_ls_weighting_scheme calc
_refine_ls_wR_factor_gt 0.0797
_refine_ls_wR_factor_ref 0.0958
_reflns_number_gt 2252
_reflns_number_total 4034
_reflns_threshold_expression >4sigma(I)
_cod_data_source_file ja108265y_si_003.cif
_cod_data_source_block k1188
_cod_database_code 4103717

loop_
_symmetry_equiv_pos_as_xyz
'x, y, z'
'-x+1/2, -y, z'
'-x+1/2, y+1/2, -z+1/2'
'x, -y+1/2, -z+1/2'
'-x, -y, -z'
'x-1/2, y, -z'
'x-1/2, -y-1/2, z-1/2'
'-x, y-1/2, z-1/2'

loop_
_atom_site_label
_atom_site_type_symbol
_atom_site_fract_x
_atom_site_fract_y
_atom_site_fract_z
_atom_site_U_iso_or_equiv
_atom_site_adp_type
_atom_site_occupancy
_atom_site_symmetry_multiplicity
_atom_site_calc_flag
_atom_site_refinement_flags
_atom_site_disorder_assembly
_atom_site_disorder_group
Mo Mo 0.423174(16) 0.7500 0.2500 0.02981(11) Uani 1 2 d S . .
N1 N 0.46903(13) 0.64102(14) 0.23460(13) 0.0363(5) Uani 1 1 d . A .
N2 N 0.37758(13) 0.73480(13) 0.36000(14) 0.0353(5) Uani 1 1 d . . .
C1 C 0.49890(15) 0.56721(17) 0.22226(18) 0.0380(6) Uani 1 1 d D . .
C2 C 0.5948(3) 0.5593(3) 0.2260(4) 0.0424(6) Uiso 0.43 1 d PGD A 1
C4 C 0.6332(6) 0.6475(3) 0.2428(5) 0.0483(14) Uiso 0.43 1 d PG A 1
H4A H 0.6914 0.6420 0.2430 0.072 Uiso 0.43 1 calc PR A 1
H4B H 0.6153 0.6689 0.2982 0.072 Uiso 0.43 1 calc PR A 1
H4C H 0.6170 0.6870 0.1980 0.072 Uiso 0.43 1 calc PR A 1
C5 C 0.6192(6) 0.4969(5) 0.2982(5) 0.0483(14) Uiso 0.43 1 d PG A 1
H5A H 0.6774 0.4919 0.2999 0.072 Uiso 0.43 1 calc PR A 1
H5B H 0.5956 0.4412 0.2872 0.072 Uiso 0.43 1 calc PR A 1
H5C H 0.5999 0.5185 0.3530 0.072 Uiso 0.43 1 calc PR A 1
C6 C 0.6244(5) 0.5245(5) 0.1389(4) 0.0483(14) Uiso 0.43 1 d PG A 1
H6A H 0.6828 0.5206 0.1394 0.072 Uiso 0.43 1 calc PR A 1
H6B H 0.6075 0.5628 0.0932 0.072 Uiso 0.43 1 calc PR A 1
H6C H 0.6016 0.4681 0.1292 0.072 Uiso 0.43 1 calc PR A 1
C3 C 0.4341(3) 0.4936(3) 0.2111(3) 0.0424(6) Uiso 0.45 1 d PGD A 1
C7 C 0.3741(4) 0.5020(5) 0.2862(3) 0.0610(13) Uiso 0.45 1 d PG A 1
H7A H 0.3337 0.4574 0.2819 0.092 Uiso 0.45 1 calc PR A 1
H7B H 0.3481 0.5576 0.2837 0.092 Uiso 0.45 1 calc PR A 1
H7C H 0.4027 0.4964 0.3404 0.092 Uiso 0.45 1 calc PR A 1
C8 C 0.3911(5) 0.5149(5) 0.1260(3) 0.0610(13) Uiso 0.45 1 d PG A 1
H8A H 0.3498 0.4724 0.1148 0.092 Uiso 0.45 1 calc PR A 1
H8B H 0.4300 0.5147 0.0794 0.092 Uiso 0.45 1 calc PR A 1
H8C H 0.3665 0.5711 0.1302 0.092 Uiso 0.45 1 calc PR A 1
C9 C 0.4666(5) 0.4013(4) 0.2075(5) 0.0610(13) Uiso 0.45 1 d PG A 1
H9A H 0.4219 0.3617 0.2018 0.092 Uiso 0.45 1 calc PR A 1
H9B H 0.4959 0.3888 0.2600 0.092 Uiso 0.45 1 calc PR A 1
H9C H 0.5024 0.3953 0.1586 0.092 Uiso 0.45 1 calc PR A 1
C2' C 0.5904(4) 0.5490(4) 0.2072(4) 0.0424(6) Uiso 0.36 1 d PGD A 2
C4' C 0.6335(9) 0.6344(4) 0.2253(6) 0.054(2) Uiso 0.36 1 d PG A 2
H4'A H 0.6910 0.6273 0.2165 0.082 Uiso 0.36 1 calc PR A 2
H4'B H 0.6235 0.6515 0.2843 0.082 Uiso 0.36 1 calc PR A 2
H4'C H 0.6132 0.6780 0.1865 0.082 Uiso 0.36 1 calc PR A 2
C5' C 0.6222(6) 0.4799(5) 0.2692(4) 0.054(2) Uiso 0.36 1 d PG A 2
H5'A H 0.6793 0.4712 0.2593 0.082 Uiso 0.36 1 calc PR A 2
H5'B H 0.5935 0.4267 0.2592 0.082 Uiso 0.36 1 calc PR A 2
H5'C H 0.6136 0.4983 0.3281 0.082 Uiso 0.36 1 calc PR A 2
C6' C 0.6069(6) 0.5213(6) 0.1137(4) 0.054(2) Uiso 0.36 1 d PG A 2
H6'A H 0.6643 0.5125 0.1058 0.082 Uiso 0.36 1 calc PR A 2
H6'B H 0.5883 0.5656 0.0747 0.082 Uiso 0.36 1 calc PR A 2
H6'C H 0.5784 0.4684 0.1017 0.082 Uiso 0.36 1 calc PR A 2
C3' C 0.4363(3) 0.4926(3) 0.2052(3) 0.0424(6) Uiso 0.45 1 d PGD A 2
C7' C 0.3558(4) 0.5169(4) 0.2482(4) 0.0597(12) Uiso 0.45 1 d PG A 2
H7'A H 0.3160 0.4730 0.2364 0.089 Uiso 0.45 1 calc PR A 2
H7'B H 0.3372 0.5712 0.2254 0.089 Uiso 0.45 1 calc PR A 2
H7'C H 0.3636 0.5218 0.3099 0.089 Uiso 0.45 1 calc PR A 2
C8' C 0.4248(4) 0.4886(5) 0.1070(3) 0.0597(12) Uiso 0.45 1 d PG A 2
H8'A H 0.3863 0.4440 0.0930 0.089 Uiso 0.45 1 calc PR A 2
H8'B H 0.4760 0.4761 0.0797 0.089 Uiso 0.45 1 calc PR A 2
H8'C H 0.4048 0.5432 0.0864 0.089 Uiso 0.45 1 calc PR A 2
C9' C 0.4640(5) 0.4046(4) 0.2385(4) 0.0597(12) Uiso 0.45 1 d PG A 2
H9'A H 0.4238 0.3618 0.2243 0.089 Uiso 0.45 1 calc PR A 2
H9'B H 0.4709 0.4071 0.3004 0.089 Uiso 0.45 1 calc PR A 2
H9'C H 0.5149 0.3895 0.2117 0.089 Uiso 0.45 1 calc PR A 2
C2" C 0.5930(5) 0.5550(7) 0.2236(8) 0.0424(6) Uiso 0.21 1 d PGD A 3
C4" C 0.6308(12) 0.6439(6) 0.2090(10) 0.054(3) Uiso 0.21 1 d PG A 3
H4"A H 0.6890 0.6394 0.2122 0.081 Uiso 0.21 1 calc PR A 3
H4"B H 0.6117 0.6831 0.2529 0.081 Uiso 0.21 1 calc PR A 3
H4"C H 0.6154 0.6650 0.1527 0.081 Uiso 0.21 1 calc PR A 3
C5" C 0.6208(12) 0.5195(9) 0.3111(7) 0.054(3) Uiso 0.21 1 d PG A 3
H5"A H 0.6790 0.5127 0.3108 0.081 Uiso 0.21 1 calc PR A 3
H5"B H 0.5956 0.4644 0.3212 0.081 Uiso 0.21 1 calc PR A 3
H5"C H 0.6055 0.5590 0.3564 0.081 Uiso 0.21 1 calc PR A 3
C6" C 0.6199(11) 0.4939(8) 0.1514(8) 0.054(3) Uiso 0.21 1 d PG A 3
H6"A H 0.6777 0.4852 0.1548 0.081 Uiso 0.21 1 calc PR A 3
H6"B H 0.6064 0.5186 0.0960 0.081 Uiso 0.21 1 calc PR A 3
H6"C H 0.5926 0.4394 0.1578 0.081 Uiso 0.21 1 calc PR A 3
C3" C 0.4343(9) 0.4971(10) 0.1980(12) 0.0424(6) Uiso 0.10 1 d PGD A 3
C7" C 0.4142(18) 0.4645(19) 0.2890(11) 0.060(5) Uiso 0.10 1 d PG A 3
H7"A H 0.3734 0.4203 0.2854 0.090 Uiso 0.10 1 calc PR A 3
H7"B H 0.3943 0.5116 0.3236 0.090 Uiso 0.10 1 calc PR A 3
H7"C H 0.4625 0.4411 0.3153 0.090 Uiso 0.10 1 calc PR A 3
C8" C 0.3584(15) 0.5371(17) 0.1575(17) 0.060(5) Uiso 0.10 1 d PG A 3
H8"A H 0.3183 0.4930 0.1481 0.090 Uiso 0.10 1 calc PR A 3
H8"B H 0.3724 0.5633 0.1029 0.090 Uiso 0.10 1 calc PR A 3
H8"C H 0.3368 0.5804 0.1959 0.090 Uiso 0.10 1 calc PR A 3
C9" C 0.4630(16) 0.4217(16) 0.1420(17) 0.060(5) Uiso 0.10 1 d PG A 3
H9"A H 0.4194 0.3810 0.1350 0.090 Uiso 0.10 1 calc PR A 3
H9"B H 0.5083 0.3937 0.1697 0.090 Uiso 0.10 1 calc PR A 3
H9"C H 0.4795 0.4429 0.0860 0.090 Uiso 0.10 1 calc PR A 3
C10 C 0.34799(16) 0.72385(17) 0.43464(18) 0.0374(6) Uani 1 1 d . . .
C11 C 0.25606(18) 0.7205(2) 0.44782(19) 0.0460(7) Uani 1 1 d . . .
C12 C 0.41148(19) 0.7089(2) 0.5069(2) 0.0489(7) Uani 1 1 d . . .
C13 C 0.21437(18) 0.7302(2) 0.3607(2) 0.0599(10) Uani 1 1 d . . .
H13A H 0.1564 0.7282 0.3686 0.090 Uiso 1 1 calc R . .
H13B H 0.2309 0.6839 0.3230 0.090 Uiso 1 1 calc R . .
H13C H 0.2293 0.7846 0.3352 0.090 Uiso 1 1 calc R . .
C14 C 0.2295(2) 0.6344(2) 0.4862(2) 0.0764(12) Uani 1 1 d . . .
H14A H 0.1715 0.6343 0.4938 0.115 Uiso 1 1 calc R . .
H14B H 0.2556 0.6261 0.5414 0.115 Uiso 1 1 calc R . .
H14C H 0.2448 0.5885 0.4475 0.115 Uiso 1 1 calc R . .
C15 C 0.2276(2) 0.7954(3) 0.5046(2) 0.0741(11) Uani 1 1 d . . .
H15A H 0.1696 0.7920 0.5122 0.111 Uiso 1 1 calc R . .
H15B H 0.2413 0.8491 0.4771 0.111 Uiso 1 1 calc R . .
H15C H 0.2538 0.7921 0.5603 0.111 Uiso 1 1 calc R . .
C16 C 0.4400(3) 0.6159(3) 0.4991(3) 0.0853(13) Uani 1 1 d . . .
H16A H 0.4572 0.6049 0.4404 0.128 Uiso 1 1 calc R . .
H16B H 0.3961 0.5776 0.5138 0.128 Uiso 1 1 calc R . .
H16C H 0.4849 0.6063 0.5380 0.128 Uiso 1 1 calc R . .
C17 C 0.4838(2) 0.7687(3) 0.4912(3) 0.0933(15) Uani 1 1 d . . .
H17A H 0.5034 0.7608 0.4329 0.140 Uiso 1 1 calc R . .
H17B H 0.5264 0.7553 0.5317 0.140 Uiso 1 1 calc R . .
H17C H 0.4670 0.8277 0.4989 0.140 Uiso 1 1 calc R . .
C18 C 0.3833(2) 0.7257(2) 0.5996(2) 0.0621(9) Uani 1 1 d . . .
H18A H 0.3374 0.6895 0.6125 0.093 Uiso 1 1 calc R . .
H18B H 0.3679 0.7853 0.6055 0.093 Uiso 1 1 calc R . .
H18C H 0.4268 0.7129 0.6392 0.093 Uiso 1 1 calc R . .

loop_
_atom_site_aniso_label
_atom_site_aniso_U_11
_atom_site_aniso_U_22
_atom_site_aniso_U_33
_atom_site_aniso_U_23
_atom_site_aniso_U_13
_atom_site_aniso_U_12
Mo 0.02390(16) 0.03353(18) 0.03200(18) 0.00198(15) 0.000 0.000
N1 0.0315(11) 0.0388(12) 0.0386(14) 0.0040(10) 0.0028(10) 0.0005(10)
N2 0.0302(11) 0.0372(14) 0.0386(12) 0.0010(10) -0.0003(10) 0.0008(9)
C1 0.0379(15) 0.0394(15) 0.0366(15) 0.0035(12) 0.0044(12) 0.0007(12)
C10 0.0375(15) 0.0375(15) 0.0370(16) -0.0002(11) 0.0005(12) 0.0002(11)
C11 0.0379(15) 0.0584(18) 0.0416(16) 0.0003(14) 0.0079(14) -0.0026(13)
C12 0.0464(18) 0.0599(19) 0.0404(17) 0.0081(15) -0.0032(14) 0.0053(15)
C13 0.0327(16) 0.093(3) 0.055(2) -0.0009(18) -0.0010(14) -0.0011(16)
C14 0.062(2) 0.087(3) 0.080(3) 0.019(2) 0.007(2) -0.027(2)
C15 0.051(2) 0.098(3) 0.073(3) -0.021(2) 0.0064(19) 0.020(2)
C16 0.104(3) 0.093(3) 0.059(2) 0.000(2) -0.015(2) 0.053(3)
C17 0.058(2) 0.159(4) 0.063(2) 0.030(3) -0.0243(19) -0.039(3)
C18 0.071(2) 0.072(2) 0.0434(18) 0.0004(16) -0.0091(17) 0.0031(18)

loop_
_atom_type_symbol
_atom_type_description
_atom_type_scat_dispersion_real
_atom_type_scat_dispersion_imag
_atom_type_scat_source
C C 0.0033 0.0016 'International Tables Vol C Tables 4.2.6.8 and 6.1.1.4'
H H 0.0000 0.0000 'International Tables Vol C Tables 4.2.6.8 and 6.1.1.4'
N N 0.0061 0.0033 'International Tables Vol C Tables 4.2.6.8 and 6.1.1.4'
Mo Mo -1.6832 0.6857 'International Tables Vol C Tables 4.2.6.8 and 6.1.1.4'

loop_
_geom_angle_atom_site_label_1
_geom_angle_atom_site_label_2
_geom_angle_atom_site_label_3
_geom_angle
_geom_angle_site_symmetry_1
_geom_angle_site_symmetry_3
N1 Mo N1 132.26(13) . 4_565
N1 Mo N2 99.27(9) . 4_565
N1 Mo N2 99.43(9) 4_565 4_565
N1 Mo N2 99.43(9) . .
N1 Mo N2 99.27(9) 4_565 .
N2 Mo N2 132.67(13) 4_565 .
C1 N1 Mo 178.4(2) . .
C10 N2 Mo 179.0(2) . .
N1 C1 C2' 124.6(3) . .
N1 C1 C2" 119.7(5) . .
C2' C1 C2" 10.1(5) . .
N1 C1 C3" 113.7(7) . .
C2' C1 C3" 119.8(8) . .
C2" C1 C3" 126.4(8) . .
N1 C1 C3 114.3(3) . .
C2' C1 C3 120.7(3) . .
C2" C1 C3 125.9(5) . .
C3" C1 C3 7.7(8) . .
N1 C1 C3' 115.9(3) . .
C2' C1 C3' 118.6(4) . .
C2" C1 C3' 124.4(5) . .
C3" C1 C3' 4.9(7) . .
C3 C1 C3' 3.6(3) . .
N1 C1 C2 117.0(3) . .
C2' C1 C2 12.4(3) . .
C2" C1 C2 2.9(5) . .
C3" C1 C2 129.2(7) . .
C3 C1 C2 128.6(3) . .
C3' C1 C2 127.1(3) . .
C4 C2 C6 109.5 . .
C4 C2 C5 109.5 . .
C6 C2 C5 109.5 . .
C4 C2 C1 110.4(5) . .
C6 C2 C1 108.2(4) . .
C5 C2 C1 109.7(5) . .
C8 C3 C9 109.5 . .
C8 C3 C7 109.5 . .
C9 C3 C7 109.5 . .
C8 C3 C1 104.5(4) . .
C9 C3 C1 116.5(4) . .
C7 C3 C1 107.1(4) . .
C5' C2' C4' 109.5 . .
C5' C2' C6' 109.5 . .
C4' C2' C6' 109.5 . .
C5' C2' C1 111.5(5) . .
C4' C2' C1 105.4(6) . .
C6' C2' C1 111.4(5) . .
C9' C3' C8' 109.5 . .
C9' C3' C7' 109.5 . .
C8' C3' C7' 109.5 . .
C9' C3' C1 113.9(4) . .
C8' C3' C1 106.1(4) . .
C7' C3' C1 108.4(4) . .
C5" C2" C4" 109.5 . .
C5" C2" C6" 109.5 . .
C4" C2" C6" 109.5 . .
C5" C2" C1 110.7(10) . .
C4" C2" C1 107.0(10) . .
C6" C2" C1 110.7(9) . .
C9" C3" C7" 109.5 . .
C9" C3" C8" 109.5 . .
C7" C3" C8" 109.5 . .
C9" C3" C1 117.1(15) . .
C7" C3" C1 99.0(15) . .
C8" C3" C1 111.8(16) . .
N2 C10 C11 120.6(2) . .
N2 C10 C12 114.7(2) . .
C11 C10 C12 124.7(2) . .
C13 C11 C10 109.1(2) . .
C13 C11 C14 107.5(3) . .
C10 C11 C14 111.4(3) . .
C13 C11 C15 107.1(3) . .
C10 C11 C15 110.8(3) . .
C14 C11 C15 110.8(3) . .
C16 C12 C18 109.3(3) . .
C16 C12 C17 108.7(3) . .
C18 C12 C17 106.4(3) . .
C16 C12 C10 107.0(3) . .
C18 C12 C10 116.4(3) . .
C17 C12 C10 108.7(2) . .

loop_
_geom_bond_atom_site_label_1
_geom_bond_atom_site_label_2
_geom_bond_distance
_geom_bond_site_symmetry_2
Mo N1 1.880(2) .
Mo N1 1.880(2) 4_565
Mo N2 1.885(2) 4_565
Mo N2 1.885(2) .
N1 C1 1.270(3) .
N2 C10 1.271(3) .
C1 C2' 1.562(6) .
C1 C2" 1.573(8) .
C1 C3" 1.579(10) .
C1 C3 1.583(5) .
C1 C3' 1.583(5) .
C1 C2 1.597(5) .
C2 C4 1.5398 .
C2 C6 1.5399 .
C2 C5 1.5400 .
C3 C8 1.5400 .
C3 C9 1.5400 .
C3 C7 1.5401 .
C2' C5' 1.5399 .
C2' C4' 1.5401 .
C2' C6' 1.5402 .
C3' C9' 1.5399 .
C3' C8' 1.5401 .
C3' C7' 1.5401 .
C2" C5" 1.5400 .
C2" C4" 1.5401 .
C2" C6" 1.5401 .
C3" C9" 1.5399 .
C3" C7" 1.5401 .
C3" C8" 1.5401 .
C10 C11 1.540(4) .
C10 C12 1.558(4) .
C11 C13 1.528(4) .
C11 C14 1.536(4) .
C11 C15 1.539(4) .
C12 C16 1.534(5) .
C12 C18 1.536(4) .
C12 C17 1.539(5) .

loop_
_geom_torsion_atom_site_label_1
_geom_torsion_atom_site_label_2
_geom_torsion_atom_site_label_3
_geom_torsion_atom_site_label_4
_geom_torsion
_geom_torsion_site_symmetry_1
N1 Mo N1 C1 -124(8) 4_565
N2 Mo N1 C1 -12(8) 4_565
N2 Mo N1 C1 124(8) .
N1 Mo N2 C10 43(12) .
N1 Mo N2 C10 -93(12) 4_565
N2 Mo N2 C10 155(12) 4_565
Mo N1 C1 C2' 116(7) .
Mo N1 C1 C2" 127(7) .
Mo N1 C1 C3" -48(8) .
Mo N1 C1 C3 -56(8) .
Mo N1 C1 C3' -53(8) .
Mo N1 C1 C2 128(7) .
N1 C1 C2 C4 -1.2(4) .
C2' C1 C2 C4 129.5(19) .
C2" C1 C2 C4 162(12) .
C3" C1 C2 C4 173.5(10) .
C3 C1 C2 C4 -176.7(4) .
C3' C1 C2 C4 179.2(4) .
N1 C1 C2 C6 -121.0(4) .
C2' C1 C2 C6 9.7(17) .
C2" C1 C2 C6 42(12) .
C3" C1 C2 C6 53.6(10) .
C3 C1 C2 C6 63.5(5) .
C3' C1 C2 C6 59.3(5) .
N1 C1 C2 C5 119.6(4) .
C2' C1 C2 C5 -109.7(19) .
C2" C1 C2 C5 -77(12) .
C3" C1 C2 C5 -65.8(10) .
C3 C1 C2 C5 -55.9(5) .
C3' C1 C2 C5 -60.1(5) .
N1 C1 C3 C8 66.6(4) .
C2' C1 C3 C8 -106.2(4) .
C2" C1 C3 C8 -116.5(6) .
C3" C1 C3 C8 -21(5) .
C3' C1 C3 C8 -51(5) .
C2 C1 C3 C8 -117.8(4) .
N1 C1 C3 C9 -172.5(3) .
C2' C1 C3 C9 14.7(5) .
C2" C1 C3 C9 4.4(7) .
C3" C1 C3 C9 100(5) .
C3' C1 C3 C9 70(5) .
C2 C1 C3 C9 3.1(5) .
N1 C1 C3 C7 -49.5(4) .
C2' C1 C3 C7 137.7(4) .
C2" C1 C3 C7 127.3(6) .
C3" C1 C3 C7 -137(6) .
C3' C1 C3 C7 -167(5) .
C2 C1 C3 C7 126.1(4) .
N1 C1 C2' C5' 127.6(4) .
C2" C1 C2' C5' 64(3) .
C3" C1 C2' C5' -69.2(9) .
C3 C1 C2' C5' -60.4(5) .
C3' C1 C2' C5' -63.7(5) .
C2 C1 C2' C5' 72.4(18) .
N1 C1 C2' C4' 8.9(5) .
C2" C1 C2' C4' -55(3) .
C3" C1 C2' C4' 172.1(9) .
C3 C1 C2' C4' -179.1(4) .
C3' C1 C2' C4' 177.6(4) .
C2 C1 C2' C4' -46.3(17) .
N1 C1 C2' C6' -109.8(4) .
C2" C1 C2' C6' -174(3) .
C3" C1 C2' C6' 53.4(9) .
C3 C1 C2' C6' 62.3(5) .
C3' C1 C2' C6' 58.9(5) .
C2 C1 C2' C6' -165(2) .
N1 C1 C3' C9' -148.4(3) .
C2' C1 C3' C9' 42.0(5) .
C2" C1 C3' C9' 32.3(7) .
C3" C1 C3' C9' 148(9) .
C3 C1 C3' C9' -85(5) .
C2 C1 C3' C9' 31.3(5) .
N1 C1 C3' C8' 91.2(3) .
C2' C1 C3' C8' -78.4(4) .
C2" C1 C3' C8' -88.2(6) .
C3" C1 C3' C8' 27(9) .
C3 C1 C3' C8' 155(5) .
C2 C1 C3' C8' -89.2(4) .
N1 C1 C3' C7' -26.3(4) .
C2' C1 C3' C7' 164.1(4) .
C2" C1 C3' C7' 154.4(6) .
C3" C1 C3' C7' -90(9) .
C3 C1 C3' C7' 37(5) .
C2 C1 C3' C7' 153.4(4) .
N1 C1 C2" C5" 99.6(6) .
C2' C1 C2" C5" -139(3) .
C3" C1 C2" C5" -86.6(11) .
C3 C1 C2" C5" -77.1(7) .
C3' C1 C2" C5" -81.1(7) .
C2 C1 C2" C5" 82(12) .
N1 C1 C2" C4" -19.6(7) .
C2' C1 C2" C4" 102(3) .
C3" C1 C2" C4" 154.2(10) .
C3 C1 C2" C4" 163.7(6) .
C3' C1 C2" C4" 159.7(6) .
C2 C1 C2" C4" -37(12) .
N1 C1 C2" C6" -138.8(6) .
C2' C1 C2" C6" -17(3) .
C3" C1 C2" C6" 35.0(12) .
C3 C1 C2" C6" 44.5(8) .
C3' C1 C2" C6" 40.5(8) .
C2 C1 C2" C6" -156(12) .
N1 C1 C3" C9" 151.7(11) .
C2' C1 C3" C9" -13.2(15) .
C2" C1 C3" C9" -22.4(16) .
C3 C1 C3" C9" -112(6) .
C3' C1 C3" C9" -90(9) .
C2 C1 C3" C9" -23.1(15) .
N1 C1 C3" C7" -90.9(11) .
C2' C1 C3" C7" 104.2(11) .
C2" C1 C3" C7" 95.0(12) .
C3 C1 C3" C7" 5(5) .
C3' C1 C3" C7" 27(9) .
C2 C1 C3" C7" 94.3(12) .
N1 C1 C3" C8" 24.3(13) .
C2' C1 C3" C8" -140.6(11) .
C2" C1 C3" C8" -149.8(12) .
C3 C1 C3" C8" 121(6) .
C3' C1 C3" C8" 143(9) .
C2 C1 C3" C8" -150.5(11) .
Mo N2 C10 C11 -154(12) .
Mo N2 C10 C12 22(12) .
N2 C10 C11 C13 1.2(4) .
C12 C10 C11 C13 -174.8(3) .
N2 C10 C11 C14 119.7(3) .
C12 C10 C11 C14 -56.3(4) .
N2 C10 C11 C15 -116.5(3) .
C12 C10 C11 C15 67.5(4) .
N2 C10 C12 C16 -77.6(3) .
C11 C10 C12 C16 98.6(4) .
N2 C10 C12 C18 159.9(3) .
C11 C10 C12 C18 -23.9(4) .
N2 C10 C12 C17 39.7(4) .
C11 C10 C12 C17 -144.1(3) .
